data_7247138
loop_
_publ_author_name
'Palica, Katarzyna'
'Deufel, Fritz'
'Skagseth, Susann'
'Di Santo-Meztler, Paula'
'Thoma, Johannes'
'Andersson Rasmussen, Anna'
'Valkonen, Arto'
'Sunnerhagen, Per'
'Leiros, Hanna-Kirsti S.'
'Andersson, Hanna'
'Erdelyi, Mate'

_publ_section_title
;
 \a-Aminophosphonate inhibitors of metallo-\b-lactamases NDM-1 and VIM-2
;
_journal_name_full 'RSC Medicinal Chemistry'
_journal_paper_doi 10.1039/D3MD00286A
_journal_year 2023
_chemical_formula_moiety 'C25 H37 N2 O6 P S'
_chemical_formula_sum 'C25 H37 N2 O6 P S'
_chemical_formula_weight 524.59
_space_group_crystal_system triclinic
_space_group_IT_number 2
_space_group_name_Hall '-P 1'
_space_group_name_H-M_alt 'P -1'
_atom_sites_solution_hydrogens mixed
_audit_creation_method SHELXL-2018/3
_audit_update_record
;
2022-08-26 deposited with the CCDC.	2023-08-01 downloaded from the CCDC.
;
_cell_angle_alpha 86.282(2)
_cell_angle_beta 87.202(2)
_cell_angle_gamma 79.542(3)
_cell_formula_units_Z 2
_cell_length_a 9.0460(3)
_cell_length_b 10.9706(4)
_cell_length_c 13.8583(3)
_cell_measurement_reflns_used 13016
_cell_measurement_temperature 120(2)
_cell_measurement_theta_max 29.6710
_cell_measurement_theta_min 2.2910
_cell_volume 1348.64(7)
_computing_cell_refinement 'CrysAlisPro 1.171.40.67a (Rigaku OD, 2019)'
_computing_data_collection 'CrysAlisPro 1.171.40.67a (Rigaku OD, 2019)'
_computing_data_reduction 'CrysAlisPro 1.171.40.67a (Rigaku OD, 2019)'
_computing_molecular_graphics SHELXL-2018/3
_computing_publication_material SHELXL-2018/3
_computing_structure_refinement 'SHELXL-2018/3 (Sheldrick, 2018)'
_computing_structure_solution 'SHELXT (Sheldrick, 2015)'
_diffrn_ambient_temperature 120(2)
_diffrn_detector_area_resol_mean 16.0107
_diffrn_measured_fraction_theta_full 1.000
_diffrn_measured_fraction_theta_max 0.920
_diffrn_measurement_device_type 'SuperNova, Single source at offset/far, Eos'
_diffrn_measurement_method '\w scans'
_diffrn_radiation_type MoK\a
_diffrn_radiation_wavelength 0.71073
_diffrn_reflns_av_R_equivalents 0.0358
_diffrn_reflns_av_unetI/netI 0.0312
_diffrn_reflns_Laue_measured_fraction_full 1.000
_diffrn_reflns_Laue_measured_fraction_max 0.920
_diffrn_reflns_limit_h_max 11
_diffrn_reflns_limit_h_min -12
_diffrn_reflns_limit_k_max 15
_diffrn_reflns_limit_k_min -14
_diffrn_reflns_limit_l_max 18
_diffrn_reflns_limit_l_min -19
_diffrn_reflns_number 32817
_diffrn_reflns_point_group_measured_fraction_full 1.000
_diffrn_reflns_point_group_measured_fraction_max 0.920
_diffrn_reflns_theta_full 25.242
_diffrn_reflns_theta_max 29.921
_diffrn_reflns_theta_min 2.291
_diffrn_source 'micro-focus sealed X-ray tube'
_exptl_absorpt_coefficient_mu 0.220
_exptl_absorpt_correction_T_max 0.969
_exptl_absorpt_correction_T_min 0.947
_exptl_absorpt_correction_type analytical
_exptl_absorpt_process_details
;
CrysAlisPro 1.171.40.67a (Rigaku Oxford Diffraction, 2019)
Analytical numeric absorption correction using a multifaceted crystal
model based on expressions derived by R.C. Clark & J.S. Reid.
(Clark, R. C. & Reid, J. S. (1995). Acta Cryst. A51, 887-897)
Empirical absorption correction using spherical harmonics,
 implemented in SCALE3 ABSPACK scaling algorithm.
;
_exptl_crystal_colour colourless
_exptl_crystal_density_diffrn 1.292
_exptl_crystal_description block
_exptl_crystal_F_000 560
_exptl_crystal_size_max 0.350
_exptl_crystal_size_mid 0.270
_exptl_crystal_size_min 0.170
_refine_diff_density_max 0.513
_refine_diff_density_min -0.419
_refine_diff_density_rms 0.051
_refine_ls_extinction_method none
_refine_ls_goodness_of_fit_ref 1.029
_refine_ls_hydrogen_treatment mixed
_refine_ls_matrix_type full
_refine_ls_number_parameters 338
_refine_ls_number_reflns 7198
_refine_ls_number_restraints 5
_refine_ls_restrained_S_all 1.032
_refine_ls_R_factor_all 0.0519
_refine_ls_R_factor_gt 0.0417
_refine_ls_shift/su_max 0.001
_refine_ls_shift/su_mean 0.000
_refine_ls_structure_factor_coef Fsqd
_refine_ls_weighting_details 'w=1/[\s^2^(Fo^2^)+(0.0493P)^2^+0.5621P] where P=(Fo^2^+2Fc^2^)/3'
_refine_ls_weighting_scheme calc
_refine_ls_wR_factor_gt 0.1033
_refine_ls_wR_factor_ref 0.1105
_reflns_Friedel_coverage 0.000
_reflns_number_gt 6021
_reflns_number_total 7198
_reflns_threshold_expression 'I > 2\s(I)'
_cod_data_source_file d3md00286a2.cif
_cod_data_source_block 4k-1
_cod_database_code 7247138
_shelx_shelxl_version_number 2018/3
_shelx_space_group_comment
;
The symmetry employed for this shelxl refinement is uniquely defined
by the following loop, which should always be used as a source of
symmetry information in preference to the above space-group names.
They are only intended as comments.
;
_shelx_estimated_absorpt_t_min 0.927
_shelx_estimated_absorpt_t_max 0.963

loop_
_space_group_symop_operation_xyz
'x, y, z'
'-x, -y, -z'

loop_
_atom_site_label
_atom_site_type_symbol
_atom_site_fract_x
_atom_site_fract_y
_atom_site_fract_z
_atom_site_U_iso_or_equiv
_atom_site_adp_type
_atom_site_occupancy
_atom_site_site_symmetry_order
_atom_site_calc_flag
_atom_site_refinement_flags_posn
_atom_site_refinement_flags_adp
_atom_site_refinement_flags_occupancy
_atom_site_disorder_assembly
_atom_site_disorder_group
S13 S 0.80178(7) 0.96653(7) 0.14564(4) 0.02283(19) Uani 0.709(2) 1 d D . P A 1
S13D S 0.83786(19) 0.68363(19) 0.21305(12) 0.0250(4) Uani 0.291(2) 1 d D . P A 2
P1 P 0.35492(4) 0.82432(3) 0.56284(2) 0.02045(9) Uani 1 1 d . . . . .
O1 O 0.37123(12) 0.94104(9) 0.60471(7) 0.0260(2) Uani 1 1 d . . . . .
O10 O 0.52012(14) 0.67173(10) 0.30738(7) 0.0332(3) Uani 1 1 d . . . . .
O1A O 0.22109(11) 0.83856(9) 0.49200(7) 0.0251(2) Uani 1 1 d . . . . .
O1B O 0.32285(12) 0.71601(9) 0.63540(7) 0.0266(2) Uani 1 1 d . . . . .
O4C O 0.72425(14) 0.84095(10) 0.71884(7) 0.0324(3) Uani 1 1 d . . . . .
O5C O 0.67245(12) 0.67213(9) 0.80910(7) 0.0257(2) Uani 1 1 d . . . . .
N4 N 0.65630(14) 0.67862(10) 0.64788(8) 0.0221(2) Uani 1 1 d . . . . .
N9 N 0.53505(13) 0.82628(11) 0.40592(8) 0.0203(2) Uani 1 1 d D . . . .
H9 H 0.5550(18) 0.9022(13) 0.4101(12) 0.024 Uiso 1 1 d D U . . .
C2 C 0.52201(15) 0.75142(12) 0.49589(9) 0.0194(3) Uani 1 1 d . . . . .
H2 H 0.507998 0.666861 0.479646 0.023 Uiso 1 1 calc R U . . .
C3 C 0.66961(16) 0.73850(13) 0.55075(9) 0.0218(3) Uani 1 1 d . . . . .
H3 H 0.690635 0.823753 0.558084 0.026 Uiso 1 1 calc R U . . .
C5 C 0.64524(16) 0.54633(12) 0.65129(10) 0.0236(3) Uani 1 1 d . . . . .
H5A H 0.550646 0.536615 0.622067 0.028 Uiso 1 1 calc R U . . .
H5B H 0.642626 0.513589 0.719506 0.028 Uiso 1 1 calc R U . . .
C6 C 0.77854(17) 0.47270(14) 0.59675(11) 0.0287(3) Uani 1 1 d . . . . .
H6A H 0.764645 0.385448 0.594842 0.034 Uiso 1 1 calc R U . . .
H6B H 0.871795 0.473149 0.631167 0.034 Uiso 1 1 calc R U . . .
C7 C 0.79417(17) 0.52822(14) 0.49340(11) 0.0285(3) Uani 1 1 d . . . . .
H7A H 0.886314 0.483461 0.461077 0.034 Uiso 1 1 calc R U . . .
H7B H 0.706785 0.517976 0.456374 0.034 Uiso 1 1 calc R U . . .
C8 C 0.80262(16) 0.66589(14) 0.49403(10) 0.0261(3) Uani 1 1 d . . . . .
H8A H 0.804245 0.701445 0.426562 0.031 Uiso 1 1 calc R U . . .
H8B H 0.897488 0.674900 0.523255 0.031 Uiso 1 1 calc R U . . .
C10 C 0.53687(15) 0.77784(13) 0.31885(9) 0.0219(3) Uani 1 1 d . . . . .
C11 C 0.56576(16) 0.86621(14) 0.23362(9) 0.0242(3) Uani 1 1 d . . . . .
H11A H 0.502801 0.855548 0.179400 0.029 Uiso 1 1 calc R U . . .
H11B H 0.537479 0.952986 0.252790 0.029 Uiso 1 1 calc R U . . .
C12 C 0.72880(16) 0.84121(13) 0.20119(9) 0.0232(3) Uani 1 1 d D . . . .
C14 C 0.97546(16) 0.86906(14) 0.13133(10) 0.0252(3) Uani 1 1 d D . . . .
C15 C 1.10290(17) 0.90895(15) 0.08963(10) 0.0289(3) Uani 1 1 d . . . . .
H15 H 1.098776 0.992721 0.066049 0.035 Uiso 1 1 calc R U . . .
C16 C 1.23494(18) 0.82431(17) 0.08334(11) 0.0350(4) Uani 1 1 d . . . . .
H16 H 1.322480 0.849886 0.054313 0.042 Uiso 1 1 calc R U . . .
C17 C 1.2422(2) 0.70173(17) 0.11889(12) 0.0393(4) Uani 1 1 d . . . . .
H17 H 1.335021 0.645255 0.114975 0.047 Uiso 1 1 calc R U . . .
C18 C 1.1160(2) 0.66141(16) 0.15976(12) 0.0376(4) Uani 1 1 d . . . . .
H18 H 1.121112 0.577473 0.183165 0.045 Uiso 1 1 calc R U . . .
C19 C 0.98101(18) 0.74558(15) 0.16619(10) 0.0298(3) Uani 1 1 d D . . . .
C20 C 0.8285(3) 0.7390(3) 0.20716(19) 0.0264(6) Uani 0.709(2) 1 d D . P A 1
H20 H 0.804124 0.664006 0.236386 0.032 Uiso 0.709(2) 1 calc R U P A 1
C20D C 0.8219(8) 0.9106(8) 0.1596(5) 0.0394(19) Uani 0.291(2) 1 d D . P A 2
H20D H 0.782635 0.996336 0.147511 0.047 Uiso 0.291(2) 1 calc R U P A 2
C2A C 0.18020(17) 0.95124(13) 0.42956(10) 0.0264(3) Uani 1 1 d . . . . .
H2A1 H 0.271927 0.980047 0.402311 0.032 Uiso 1 1 calc R U . . .
H2A2 H 0.120413 1.018101 0.467160 0.032 Uiso 1 1 calc R U . . .
C3A C 0.0897(2) 0.92055(17) 0.34990(12) 0.0398(4) Uani 1 1 d . . . . .
H3A1 H 0.060641 0.994606 0.306818 0.060 Uiso 1 1 calc R U . . .
H3A2 H 0.149990 0.854527 0.313063 0.060 Uiso 1 1 calc R U . . .
H3A3 H -0.000933 0.892432 0.377660 0.060 Uiso 1 1 calc R U . . .
C2B C 0.2170(2) 0.73362(18) 0.71678(13) 0.0428(4) Uani 1 1 d . . . . .
H2B1 H 0.117463 0.719309 0.698364 0.051 Uiso 1 1 calc R U . . .
H2B2 H 0.205561 0.819745 0.737230 0.051 Uiso 1 1 calc R U . . .
C3B C 0.2739(2) 0.6445(2) 0.79748(14) 0.0582(6) Uani 1 1 d . . . . .
H3B1 H 0.202920 0.655599 0.853265 0.087 Uiso 1 1 calc R U . . .
H3B2 H 0.284304 0.559524 0.776857 0.087 Uiso 1 1 calc R U . . .
H3B3 H 0.372131 0.659651 0.815603 0.087 Uiso 1 1 calc R U . . .
C4C C 0.68854(16) 0.73891(13) 0.72453(10) 0.0227(3) Uani 1 1 d . . . . .
C6C C 0.70514(18) 0.72048(14) 0.90123(10) 0.0272(3) Uani 1 1 d . . . . .
C7C C 0.6610(2) 0.62458(17) 0.97564(11) 0.0400(4) Uani 1 1 d . . . . .
H7C1 H 0.678347 0.647830 1.040679 0.060 Uiso 1 1 calc R U . . .
H7C2 H 0.554235 0.620908 0.970390 0.060 Uiso 1 1 calc R U . . .
H7C3 H 0.721769 0.543055 0.963917 0.060 Uiso 1 1 calc R U . . .
C8C C 0.87203(19) 0.72324(17) 0.90315(12) 0.0368(4) Uani 1 1 d . . . . .
H8C1 H 0.894001 0.755307 0.964241 0.055 Uiso 1 1 calc R U . . .
H8C2 H 0.929357 0.639008 0.897521 0.055 Uiso 1 1 calc R U . . .
H8C3 H 0.900552 0.777200 0.848929 0.055 Uiso 1 1 calc R U . . .
C9C C 0.6089(2) 0.84676(15) 0.91686(11) 0.0348(4) Uani 1 1 d . . . . .
H9C1 H 0.633042 0.876407 0.978389 0.052 Uiso 1 1 calc R U . . .
H9C2 H 0.629291 0.905658 0.863802 0.052 Uiso 1 1 calc R U . . .
H9C3 H 0.502373 0.839703 0.918462 0.052 Uiso 1 1 calc R U . . .

loop_
_atom_site_aniso_label
_atom_site_aniso_U_11
_atom_site_aniso_U_22
_atom_site_aniso_U_33
_atom_site_aniso_U_23
_atom_site_aniso_U_13
_atom_site_aniso_U_12
S13 0.0251(3) 0.0225(4) 0.0209(3) 0.0038(2) -0.00023(19) -0.0063(2)
S13D 0.0303(7) 0.0251(10) 0.0204(6) 0.0017(7) 0.0000(5) -0.0085(7)
P1 0.02619(18) 0.01797(17) 0.01776(16) 0.00100(12) 0.00067(12) -0.00660(13)
O1 0.0329(5) 0.0223(5) 0.0237(5) -0.0025(4) 0.0005(4) -0.0074(4)
O10 0.0522(7) 0.0295(6) 0.0229(5) -0.0034(4) 0.0009(5) -0.0205(5)
O1A 0.0282(5) 0.0227(5) 0.0258(5) 0.0036(4) -0.0037(4) -0.0090(4)
O1B 0.0349(6) 0.0215(5) 0.0224(5) 0.0037(4) 0.0060(4) -0.0063(4)
O4C 0.0522(7) 0.0284(5) 0.0218(5) 0.0018(4) -0.0065(5) -0.0211(5)
O5C 0.0379(6) 0.0259(5) 0.0155(4) 0.0018(4) -0.0033(4) -0.0119(4)
N4 0.0320(6) 0.0185(5) 0.0172(5) 0.0023(4) -0.0032(4) -0.0092(5)
N9 0.0273(6) 0.0176(5) 0.0169(5) 0.0017(4) -0.0007(4) -0.0075(4)
C2 0.0258(7) 0.0172(6) 0.0159(6) 0.0013(5) -0.0004(5) -0.0067(5)
C3 0.0285(7) 0.0216(6) 0.0166(6) 0.0030(5) -0.0024(5) -0.0091(5)
C5 0.0319(7) 0.0181(6) 0.0218(6) 0.0021(5) -0.0036(5) -0.0081(5)
C6 0.0323(8) 0.0235(7) 0.0296(7) 0.0000(6) -0.0054(6) -0.0024(6)
C7 0.0272(7) 0.0304(8) 0.0264(7) -0.0040(6) -0.0024(6) -0.0004(6)
C8 0.0250(7) 0.0322(8) 0.0211(6) 0.0023(5) -0.0021(5) -0.0063(6)
C10 0.0233(6) 0.0246(7) 0.0186(6) 0.0005(5) -0.0013(5) -0.0075(5)
C11 0.0284(7) 0.0282(7) 0.0170(6) 0.0035(5) -0.0027(5) -0.0085(6)
C12 0.0302(7) 0.0267(7) 0.0144(6) 0.0020(5) -0.0030(5) -0.0103(6)
C14 0.0274(7) 0.0300(7) 0.0186(6) -0.0027(5) -0.0041(5) -0.0049(6)
C15 0.0328(8) 0.0325(8) 0.0236(7) 0.0041(6) -0.0061(6) -0.0121(6)
C16 0.0288(8) 0.0546(10) 0.0233(7) 0.0003(7) -0.0005(6) -0.0132(7)
C17 0.0362(9) 0.0437(10) 0.0337(8) -0.0058(7) -0.0067(7) 0.0068(7)
C18 0.0549(11) 0.0295(8) 0.0282(8) 0.0032(6) -0.0112(7) -0.0066(7)
C19 0.0405(8) 0.0367(8) 0.0161(6) 0.0027(6) -0.0058(6) -0.0177(7)
C20 0.0380(14) 0.0229(13) 0.0205(11) 0.0038(12) -0.0021(8) -0.0127(13)
C20D 0.066(5) 0.017(3) 0.030(3) 0.003(3) -0.015(3) 0.007(3)
C2A 0.0289(7) 0.0230(7) 0.0267(7) 0.0025(5) -0.0034(6) -0.0032(6)
C3A 0.0497(10) 0.0392(9) 0.0316(8) 0.0003(7) -0.0141(7) -0.0083(8)
C2B 0.0493(10) 0.0408(10) 0.0345(9) 0.0059(7) 0.0186(8) -0.0062(8)
C3B 0.0431(11) 0.0904(17) 0.0346(9) 0.0242(10) 0.0082(8) -0.0069(11)
C4C 0.0278(7) 0.0228(7) 0.0187(6) 0.0016(5) -0.0029(5) -0.0079(5)
C6C 0.0369(8) 0.0290(7) 0.0160(6) -0.0007(5) -0.0045(5) -0.0065(6)
C7C 0.0622(12) 0.0395(9) 0.0197(7) 0.0046(6) -0.0027(7) -0.0147(8)
C8C 0.0375(9) 0.0427(9) 0.0306(8) -0.0037(7) -0.0110(7) -0.0050(7)
C9C 0.0426(9) 0.0351(8) 0.0254(7) -0.0049(6) -0.0014(6) -0.0028(7)

loop_
_atom_type_symbol
_atom_type_description
_atom_type_scat_dispersion_real
_atom_type_scat_dispersion_imag
_atom_type_scat_source
C C 0.0033 0.0016 'International Tables Vol C Tables 4.2.6.8 and 6.1.1.4'
H H 0.0000 0.0000 'International Tables Vol C Tables 4.2.6.8 and 6.1.1.4'
N N 0.0061 0.0033 'International Tables Vol C Tables 4.2.6.8 and 6.1.1.4'
O O 0.0106 0.0060 'International Tables Vol C Tables 4.2.6.8 and 6.1.1.4'
P P 0.1023 0.0942 'International Tables Vol C Tables 4.2.6.8 and 6.1.1.4'
S S 0.1246 0.1234 'International Tables Vol C Tables 4.2.6.8 and 6.1.1.4'

loop_
_geom_angle_atom_site_label_1
_geom_angle_atom_site_label_2
_geom_angle_atom_site_label_3
_geom_angle
_geom_angle_site_symmetry_1
_geom_angle_site_symmetry_3
_geom_angle_publ_flag
C14 S13 C12 89.13(8) . . ?
C19 S13D C12 85.65(12) . . ?
O1 P1 O1B 116.87(6) . . ?
O1 P1 O1A 113.95(6) . . ?
O1B P1 O1A 102.38(6) . . ?
O1 P1 C2 113.78(6) . . ?
O1B P1 C2 102.15(6) . . ?
O1A P1 C2 106.26(6) . . ?
C2A O1A P1 121.08(9) . . ?
C2B O1B P1 123.36(10) . . ?
C4C O5C C6C 119.89(11) . . ?
C4C N4 C3 118.02(11) . . ?
C4C N4 C5 124.49(11) . . ?
C3 N4 C5 115.73(11) . . ?
C10 N9 C2 121.63(11) . . ?
N9 C2 C3 109.00(11) . . ?
N9 C2 P1 107.64(9) . . ?
C3 C2 P1 114.30(9) . . ?
N4 C3 C8 109.72(11) . . ?
N4 C3 C2 111.63(11) . . ?
C8 C3 C2 111.27(11) . . ?
N4 C5 C6 110.63(12) . . ?
C5 C6 C7 110.87(12) . . ?
C8 C7 C6 110.56(12) . . ?
C7 C8 C3 112.10(12) . . ?
O10 C10 N9 124.14(13) . . ?
O10 C10 C11 121.66(12) . . ?
N9 C10 C11 114.18(12) . . ?
C12 C11 C10 110.46(11) . . ?
C20 C12 C11 130.42(18) . . ?
C20D C12 C11 134.1(4) . . ?
C20 C12 S13 112.87(16) . . ?
C11 C12 S13 116.71(10) . . ?
C20D C12 S13D 105.7(4) . . ?
C11 C12 S13D 120.15(11) . . ?
C15 C14 C19 120.94(14) . . ?
C15 C14 C20D 143.1(4) . . ?
C19 C14 C20D 95.9(4) . . ?
C15 C14 S13 123.44(12) . . ?
C19 C14 S13 115.62(12) . . ?
C16 C15 C14 118.52(15) . . ?
C15 C16 C17 121.03(15) . . ?
C18 C17 C16 120.71(16) . . ?
C17 C18 C19 119.08(15) . . ?
C18 C19 C14 119.71(15) . . ?
C18 C19 C20 134.60(19) . . ?
C14 C19 C20 105.64(19) . . ?
C18 C19 S13D 113.93(14) . . ?
C14 C19 S13D 126.32(15) . . ?
C12 C20 C19 116.7(2) . . ?
C12 C20D C14 126.2(6) . . ?
O1A C2A C3A 107.71(12) . . ?
O1B C2B C3B 108.70(15) . . ?
O4C C4C O5C 124.03(12) . . ?
O4C C4C N4 124.61(13) . . ?
O5C C4C N4 111.34(12) . . ?
O5C C6C C8C 109.32(12) . . ?
O5C C6C C7C 102.47(12) . . ?
C8C C6C C7C 110.94(13) . . ?
O5C C6C C9C 111.32(12) . . ?
C8C C6C C9C 112.29(14) . . ?
C7C C6C C9C 110.08(13) . . ?

loop_
_geom_bond_atom_site_label_1
_geom_bond_atom_site_label_2
_geom_bond_distance
_geom_bond_site_symmetry_2
_geom_bond_publ_flag
S13 C14 1.7431(16) . ?
S13 C12 1.7496(15) . ?
S13D C19 1.655(2) . ?
S13D C12 1.830(2) . ?
P1 O1 1.4736(10) . ?
P1 O1B 1.5649(10) . ?
P1 O1A 1.5752(10) . ?
P1 C2 1.8181(14) . ?
O10 C10 1.2221(17) . ?
O1A C2A 1.4630(16) . ?
O1B C2B 1.4426(18) . ?
O4C C4C 1.2170(17) . ?
O5C C4C 1.3572(16) . ?
O5C C6C 1.4768(16) . ?
N4 C4C 1.3573(17) . ?
N4 C3 1.4684(16) . ?
N4 C5 1.4702(17) . ?
N9 C10 1.3479(17) . ?
N9 C2 1.4598(16) . ?
C2 C3 1.5483(18) . ?
C3 C8 1.530(2) . ?
C5 C6 1.521(2) . ?
C6 C7 1.530(2) . ?
C7 C8 1.527(2) . ?
C10 C11 1.5220(18) . ?
C11 C12 1.502(2) . ?
C12 C20 1.306(4) . ?
C12 C20D 1.322(8) . ?
C14 C15 1.393(2) . ?
C14 C19 1.401(2) . ?
C14 C20D 1.426(7) . ?
C15 C16 1.376(2) . ?
C16 C17 1.393(3) . ?
C17 C18 1.381(3) . ?
C18 C19 1.394(2) . ?
C19 C20 1.479(3) . ?
C2A C3A 1.496(2) . ?
C2B C3B 1.484(3) . ?
C6C C8C 1.517(2) . ?
C6C C7C 1.517(2) . ?
C6C C9C 1.519(2) . ?

loop_
_geom_hbond_atom_site_label_D
_geom_hbond_atom_site_label_H
_geom_hbond_atom_site_label_A
_geom_hbond_distance_DH
_geom_hbond_distance_HA
_geom_hbond_distance_DA
_geom_hbond_angle_DHA
_geom_hbond_site_symmetry_A
_geom_hbond_publ_flag
N9 H9 O1 0.889(13) 1.950(14) 2.8250(15) 167.5(16) 2_676 yes

loop_
_geom_torsion_atom_site_label_1
_geom_torsion_atom_site_label_2
_geom_torsion_atom_site_label_3
_geom_torsion_atom_site_label_4
_geom_torsion
_geom_torsion_site_symmetry_1
_geom_torsion_site_symmetry_2
_geom_torsion_site_symmetry_3
_geom_torsion_site_symmetry_4
_geom_torsion_publ_flag
O1 P1 O1A C2A 34.94(12) . . . . ?
O1B P1 O1A C2A 162.08(10) . . . . ?
C2 P1 O1A C2A -91.16(11) . . . . ?
O1 P1 O1B C2B 43.26(15) . . . . ?
O1A P1 O1B C2B -81.99(14) . . . . ?
C2 P1 O1B C2B 168.11(13) . . . . ?
C10 N9 C2 C3 114.10(14) . . . . ?
C10 N9 C2 P1 -121.41(12) . . . . ?
O1 P1 C2 N9 -72.00(10) . . . . ?
O1B P1 C2 N9 161.12(9) . . . . ?
O1A P1 C2 N9 54.20(10) . . . . ?
O1 P1 C2 C3 49.22(11) . . . . ?
O1B P1 C2 C3 -77.65(10) . . . . ?
O1A P1 C2 C3 175.43(9) . . . . ?
C4C N4 C3 C8 110.95(14) . . . . ?
C5 N4 C3 C8 -54.66(15) . . . . ?
C4C N4 C3 C2 -125.23(13) . . . . ?
C5 N4 C3 C2 69.16(15) . . . . ?
N9 C2 C3 N4 172.28(10) . . . . ?
P1 C2 C3 N4 51.80(13) . . . . ?
N9 C2 C3 C8 -64.78(14) . . . . ?
P1 C2 C3 C8 174.75(9) . . . . ?
C4C N4 C5 C6 -108.59(15) . . . . ?
C3 N4 C5 C6 55.96(15) . . . . ?
N4 C5 C6 C7 -54.14(16) . . . . ?
C5 C6 C7 C8 54.42(16) . . . . ?
C6 C7 C8 C3 -54.27(15) . . . . ?
N4 C3 C8 C7 52.88(15) . . . . ?
C2 C3 C8 C7 -71.16(14) . . . . ?
C2 N9 C10 O10 4.0(2) . . . . ?
C2 N9 C10 C11 -174.58(11) . . . . ?
O10 C10 C11 C12 -81.01(17) . . . . ?
N9 C10 C11 C12 97.61(14) . . . . ?
C10 C11 C12 C20 27.8(2) . . . . ?
C10 C11 C12 C20D -150.8(4) . . . . ?
C10 C11 C12 S13 -152.45(10) . . . . ?
C10 C11 C12 S13D 31.61(16) . . . . ?
C14 S13 C12 C20 0.23(16) . . . . ?
C14 S13 C12 C11 -179.56(11) . . . . ?
C19 S13D C12 C20D 2.5(3) . . . . ?
C19 S13D C12 C11 -179.27(11) . . . . ?
C12 S13 C14 C15 -178.75(13) . . . . ?
C12 S13 C14 C19 0.31(11) . . . . ?
C19 C14 C15 C16 0.0(2) . . . . ?
C20D C14 C15 C16 176.3(5) . . . . ?
S13 C14 C15 C16 179.00(11) . . . . ?
C14 C15 C16 C17 -0.8(2) . . . . ?
C15 C16 C17 C18 1.3(2) . . . . ?
C16 C17 C18 C19 -0.8(2) . . . . ?
C17 C18 C19 C14 0.0(2) . . . . ?
C17 C18 C19 C20 -177.3(2) . . . . ?
C17 C18 C19 S13D 177.93(14) . . . . ?
C15 C14 C19 C18 0.4(2) . . . . ?
C20D C14 C19 C18 -177.3(3) . . . . ?
S13 C14 C19 C18 -178.65(11) . . . . ?
C15 C14 C19 C20 178.40(16) . . . . ?
S13 C14 C19 C20 -0.69(18) . . . . ?
C15 C14 C19 S13D -177.23(13) . . . . ?
C20D C14 C19 S13D 5.0(3) . . . . ?
C12 S13D C19 C18 177.27(12) . . . . ?
C12 S13D C19 C14 -4.95(16) . . . . ?
C11 C12 C20 C19 179.05(15) . . . . ?
S13 C12 C20 C19 -0.7(3) . . . . ?
C18 C19 C20 C12 178.41(17) . . . . ?
C14 C19 C20 C12 0.9(3) . . . . ?
C11 C12 C20D C14 -178.3(3) . . . . ?
S13D C12 C20D C14 -0.4(6) . . . . ?
C15 C14 C20D C12 -179.1(3) . . . . ?
C19 C14 C20D C12 -2.3(6) . . . . ?
P1 O1A C2A C3A 160.97(11) . . . . ?
P1 O1B C2B C3B -146.21(15) . . . . ?
C6C O5C C4C O4C -2.6(2) . . . . ?
C6C O5C C4C N4 178.82(12) . . . . ?
C3 N4 C4C O4C 1.9(2) . . . . ?
C5 N4 C4C O4C 166.16(14) . . . . ?
C3 N4 C4C O5C -179.52(11) . . . . ?
C5 N4 C4C O5C -15.29(19) . . . . ?
C4C O5C C6C C8C -66.76(16) . . . . ?
C4C O5C C6C C7C 175.50(13) . . . . ?
C4C O5C C6C C9C 57.87(17) . . . . ?
